data_7061843
loop_
_publ_author_name
'Castro, Jes\'us'
'Ferraro, Valentina'
'Bortoluzzi, Marco'

_publ_section_title
;
 Visible-emitting Cu(i) complexes with N-functionalized
 benzotriazole-based ligands
;
_journal_issue 39
_journal_name_full 'New Journal of Chemistry'
_journal_page_first 18938
_journal_page_last 18951
_journal_paper_doi 10.1039/D2NJ03165E
_journal_volume 46
_journal_year 2022
_chemical_formula_moiety 'C47 H36 Cu N4 O P2, B F4'
_chemical_formula_sum 'C47 H36 B Cu F4 N4 O P2'
_chemical_formula_weight 885.09
_space_group_crystal_system monoclinic
_space_group_IT_number 15
_space_group_name_Hall '-C 2yc'
_space_group_name_H-M_alt 'C 1 2/c 1'
_atom_sites_solution_hydrogens geom
_audit_creation_method SHELXL-2018/3
_audit_update_record
;
2021-07-30 deposited with the CCDC.	2022-09-08 downloaded from the CCDC.
;
_cell_angle_alpha 90
_cell_angle_beta 91.716(2)
_cell_angle_gamma 90
_cell_formula_units_Z 16
_cell_length_a 29.5710(14)
_cell_length_b 22.0467(9)
_cell_length_c 25.9445(10)
_cell_measurement_reflns_used 9845
_cell_measurement_temperature 100(2)
_cell_measurement_theta_max 28.21
_cell_measurement_theta_min 2.26
_cell_volume 16906.7(12)
_computing_cell_refinement 'Bruker SAINT'
_computing_data_collection 'Bruker APEX3'
_computing_data_reduction 'Bruker SAINT'
_computing_molecular_graphics 'Ortep3 for Windows (Farrugia, 20212)'
_computing_structure_refinement 'SHELXL-2018/3 (Sheldrick, 2018)'
_computing_structure_solution 'SHELXT 2018/2 (Sheldrick, 2018)'
_diffrn_ambient_temperature 100(2)
_diffrn_measured_fraction_theta_full 0.999
_diffrn_measured_fraction_theta_max 0.998
_diffrn_measurement_device_type 'Bruker D8 Venture Photon II CMOS'
_diffrn_measurement_method '\f and \w scans'
_diffrn_radiation_monochromator 'Incoatec HeliosTM multilayer optics'
_diffrn_radiation_source 'Incoatec high brillance I\muS microsource'
_diffrn_radiation_type MoK\a
_diffrn_radiation_wavelength 0.71073
_diffrn_reflns_av_R_equivalents 0.0567
_diffrn_reflns_av_unetI/netI 0.0263
_diffrn_reflns_Laue_measured_fraction_full 0.999
_diffrn_reflns_Laue_measured_fraction_max 0.998
_diffrn_reflns_limit_h_max 39
_diffrn_reflns_limit_h_min -39
_diffrn_reflns_limit_k_max 29
_diffrn_reflns_limit_k_min -29
_diffrn_reflns_limit_l_max 33
_diffrn_reflns_limit_l_min -34
_diffrn_reflns_number 234094
_diffrn_reflns_point_group_measured_fraction_full 0.999
_diffrn_reflns_point_group_measured_fraction_max 0.998
_diffrn_reflns_theta_full 25.242
_diffrn_reflns_theta_max 28.304
_diffrn_reflns_theta_min 1.931
_exptl_absorpt_coefficient_mu 0.652
_exptl_absorpt_correction_T_max 0.7336
_exptl_absorpt_correction_T_min 0.6915
_exptl_absorpt_correction_type multi-scan
_exptl_absorpt_process_details 'SADABS-2016/2 (Bruker AXS Inc.)'
_exptl_crystal_colour yellow
_exptl_crystal_density_diffrn 1.391
_exptl_crystal_description prism
_exptl_crystal_F_000 7264
_exptl_crystal_size_max 0.215
_exptl_crystal_size_mid 0.173
_exptl_crystal_size_min 0.083
_refine_diff_density_max 0.520
_refine_diff_density_min -0.940
_refine_diff_density_rms 0.062
_refine_ls_extinction_method none
_refine_ls_goodness_of_fit_ref 1.021
_refine_ls_hydrogen_treatment constr
_refine_ls_matrix_type full
_refine_ls_number_parameters 1177
_refine_ls_number_reflns 20984
_refine_ls_number_restraints 0
_refine_ls_restrained_S_all 1.021
_refine_ls_R_factor_all 0.0578
_refine_ls_R_factor_gt 0.0415
_refine_ls_shift/su_max 0.002
_refine_ls_shift/su_mean 0.000
_refine_ls_structure_factor_coef Fsqd
_refine_ls_weighting_details 'w=1/[\s^2^(Fo^2^)+(0.0472P)^2^+34.2178P] where P=(Fo^2^+2Fc^2^)/3'
_refine_ls_weighting_scheme calc
_refine_ls_wR_factor_gt 0.1020
_refine_ls_wR_factor_ref 0.1120
_reflns_Friedel_coverage 0.000
_reflns_number_gt 16749
_reflns_number_total 20984
_reflns_threshold_expression 'I > 2\s(I)'
_cod_data_source_file d2nj03165e3.cif
_cod_data_source_block Cupybtz_DPEphos_sq
_cod_depositor_comments 'Adding full bibliography for 7061834--7061843.cif.'
_cod_original_cell_volume 16906.8(12)
_cod_original_sg_symbol_H-M 'C 2/c'
_cod_database_code 7061843
_shelx_shelxl_version_number 2018/3
_shelx_space_group_comment
;
The symmetry employed for this shelxl refinement is uniquely defined
by the following loop, which should always be used as a source of
symmetry information in preference to the above space-group names.
They are only intended as comments.
;
_shelx_estimated_absorpt_t_min 0.873
_shelx_estimated_absorpt_t_max 0.948

loop_
_space_group_symop_operation_xyz
'x, y, z'
'-x, y, -z+1/2'
'x+1/2, y+1/2, z'
'-x+1/2, y+1/2, -z+1/2'
'-x, -y, -z'
'x, -y, z-1/2'
'-x+1/2, -y+1/2, -z'
'x+1/2, -y+1/2, z-1/2'

loop_
_atom_site_label
_atom_site_type_symbol
_atom_site_fract_x
_atom_site_fract_y
_atom_site_fract_z
_atom_site_U_iso_or_equiv
_atom_site_adp_type
_atom_site_occupancy
_atom_site_site_symmetry_order
_atom_site_calc_flag
_atom_site_refinement_flags_posn
_atom_site_refinement_flags_adp
_atom_site_refinement_flags_occupancy
_atom_site_disorder_assembly
_atom_site_disorder_group
Cu1 Cu 0.13511(2) 0.45465(2) 0.37271(2) 0.02544(6) Uani 1 1 d . . . . .
N11 N 0.11600(5) 0.35158(7) 0.43543(6) 0.0199(3) Uani 1 1 d . . . . .
N12 N 0.09621(6) 0.38249(8) 0.39459(7) 0.0257(4) Uani 1 1 d . . . . .
N13 N 0.05402(6) 0.36748(8) 0.38955(8) 0.0317(4) Uani 1 1 d . . . . .
C14 C 0.00349(7) 0.29875(10) 0.43904(11) 0.0381(6) Uani 1 1 d . . . . .
H14 H -0.022911 0.304504 0.417830 0.046 Uiso 1 1 calc R U . . .
C15 C 0.00315(8) 0.26291(12) 0.48222(12) 0.0441(6) Uani 1 1 d . . . . .
H15 H -0.024126 0.243360 0.491250 0.053 Uiso 1 1 calc R U . . .
C16 C 0.04231(9) 0.25451(12) 0.51336(11) 0.0424(6) Uani 1 1 d . . . . .
H16 H 0.040426 0.230150 0.543425 0.051 Uiso 1 1 calc R U . . .
C17 C 0.08334(7) 0.28015(10) 0.50211(9) 0.0308(5) Uani 1 1 d . . . . .
H17 H 0.109758 0.273504 0.523091 0.037 Uiso 1 1 calc R U . . .
C18 C 0.08381(6) 0.31635(8) 0.45821(8) 0.0219(4) Uani 1 1 d . . . . .
C19 C 0.04465(7) 0.32646(9) 0.42771(9) 0.0275(4) Uani 1 1 d . . . . .
N21 N 0.18068(5) 0.40637(8) 0.42011(6) 0.0229(3) Uani 1 1 d . . . . .
C22 C 0.16292(6) 0.35994(8) 0.44541(7) 0.0207(4) Uani 1 1 d . . . . .
C23 C 0.18744(7) 0.32283(10) 0.47819(11) 0.0376(6) Uani 1 1 d . . . . .
H23 H 0.173629 0.290137 0.495651 0.045 Uiso 1 1 calc R U . . .
C24 C 0.23313(9) 0.33504(13) 0.48474(14) 0.0590(9) Uani 1 1 d . . . . .
H24 H 0.251371 0.310363 0.507024 0.071 Uiso 1 1 calc R U . . .
C25 C 0.25225(8) 0.38276(12) 0.45913(12) 0.0446(6) Uani 1 1 d . . . . .
H25 H 0.283555 0.391615 0.463651 0.054 Uiso 1 1 calc R U . . .
C26 C 0.22529(7) 0.41707(10) 0.42711(9) 0.0290(4) Uani 1 1 d . . . . .
H26 H 0.238474 0.449781 0.409046 0.035 Uiso 1 1 calc R U . . .
P11 P 0.11771(2) 0.53903(2) 0.41892(2) 0.02291(11) Uani 1 1 d . . . . .
P12 P 0.16321(2) 0.46723(2) 0.29436(2) 0.02773(12) Uani 1 1 d . . . . .
O1 O 0.20442(5) 0.55489(6) 0.36034(5) 0.0245(3) Uani 1 1 d . . . . .
C111 C 0.08993(7) 0.52365(9) 0.47983(8) 0.0245(4) Uani 1 1 d . . . . .
C112 C 0.10564(7) 0.47448(9) 0.50927(8) 0.0267(4) Uani 1 1 d . . . . .
H112 H 0.130902 0.451984 0.498001 0.032 Uiso 1 1 calc R U . . .
C113 C 0.08526(8) 0.45781(10) 0.55443(8) 0.0305(5) Uani 1 1 d . . . . .
H113 H 0.096046 0.423641 0.573423 0.037 Uiso 1 1 calc R U . . .
C114 C 0.04904(8) 0.49115(11) 0.57187(9) 0.0369(5) Uani 1 1 d . . . . .
H114 H 0.034975 0.480179 0.602962 0.044 Uiso 1 1 calc R U . . .
C115 C 0.03361(9) 0.54038(12) 0.54368(11) 0.0446(6) Uani 1 1 d . . . . .
H115 H 0.009019 0.563539 0.555821 0.054 Uiso 1 1 calc R U . . .
C116 C 0.05345(8) 0.55671(11) 0.49774(10) 0.0374(5) Uani 1 1 d . . . . .
H116 H 0.042119 0.590432 0.478577 0.045 Uiso 1 1 calc R U . . .
C121 C 0.08217(7) 0.59707(10) 0.38868(8) 0.0267(4) Uani 1 1 d . . . . .
C122 C 0.05255(8) 0.57923(12) 0.34878(9) 0.0379(5) Uani 1 1 d . . . . .
H122 H 0.053003 0.538631 0.336541 0.046 Uiso 1 1 calc R U . . .
C123 C 0.02228(10) 0.62086(14) 0.32682(11) 0.0515(7) Uani 1 1 d . . . . .
H123 H 0.001798 0.608555 0.299915 0.062 Uiso 1 1 calc R U . . .
C124 C 0.02206(10) 0.68028(14) 0.34426(11) 0.0510(7) Uani 1 1 d . . . . .
H124 H 0.001580 0.708759 0.329049 0.061 Uiso 1 1 calc R U . . .
C125 C 0.05146(9) 0.69819(11) 0.38362(10) 0.0409(6) Uani 1 1 d . . . . .
H125 H 0.051068 0.738901 0.395594 0.049 Uiso 1 1 calc R U . . .
C126 C 0.08156(8) 0.65690(10) 0.40574(9) 0.0323(5) Uani 1 1 d . . . . .
H126 H 0.101897 0.669498 0.432692 0.039 Uiso 1 1 calc R U . . .
C131 C 0.16908(7) 0.57934(9) 0.44061(7) 0.0229(4) Uani 1 1 d . . . . .
C132 C 0.17394(7) 0.60493(10) 0.48992(8) 0.0268(4) Uani 1 1 d . . . . .
H132 H 0.148977 0.604837 0.512132 0.032 Uiso 1 1 calc R U . . .
C133 C 0.21469(8) 0.63042(10) 0.50677(8) 0.0309(5) Uani 1 1 d . . . . .
H133 H 0.217292 0.647768 0.540250 0.037 Uiso 1 1 calc R U . . .
C134 C 0.25154(8) 0.63073(10) 0.47515(9) 0.0312(5) Uani 1 1 d . . . . .
H134 H 0.279533 0.647370 0.487218 0.037 Uiso 1 1 calc R U . . .
C135 C 0.24756(7) 0.60667(10) 0.42573(8) 0.0287(4) Uani 1 1 d . . . . .
H135 H 0.272620 0.607104 0.403666 0.034 Uiso 1 1 calc R U . . .
C136 C 0.20655(7) 0.58201(9) 0.40902(7) 0.0236(4) Uani 1 1 d . . . . .
C141 C 0.16425(7) 0.54806(9) 0.28106(8) 0.0257(4) Uani 1 1 d . . . . .
C142 C 0.14272(8) 0.57547(10) 0.23859(8) 0.0295(4) Uani 1 1 d . . . . .
H142 H 0.130079 0.551001 0.211685 0.035 Uiso 1 1 calc R U . . .
C143 C 0.13957(8) 0.63818(10) 0.23521(8) 0.0311(5) Uani 1 1 d . . . . .
H143 H 0.124761 0.656485 0.206166 0.037 Uiso 1 1 calc R U . . .
C144 C 0.15809(8) 0.67397(10) 0.27432(9) 0.0314(5) Uani 1 1 d . . . . .
H144 H 0.156127 0.716865 0.271637 0.038 Uiso 1 1 calc R U . . .
C145 C 0.17952(7) 0.64814(9) 0.31748(8) 0.0276(4) Uani 1 1 d . . . . .
H145 H 0.191860 0.672793 0.344436 0.033 Uiso 1 1 calc R U . . .
C146 C 0.18234(7) 0.58556(9) 0.32001(7) 0.0240(4) Uani 1 1 d . . . . .
C151 C 0.13735(10) 0.43313(11) 0.23685(10) 0.0438(6) Uani 1 1 d . . . . .
C152 C 0.09448(15) 0.40873(18) 0.23969(15) 0.0816(13) Uani 1 1 d . . . . .
H152 H 0.078245 0.410785 0.270692 0.098 Uiso 1 1 calc R U . . .
C153 C 0.07540(19) 0.3805(2) 0.1950(2) 0.114(2) Uani 1 1 d . . . . .
H153 H 0.045918 0.363467 0.195564 0.137 Uiso 1 1 calc R U . . .
C154 C 0.1003(2) 0.37793(19) 0.15002(16) 0.0958(16) Uani 1 1 d . . . . .
H154 H 0.087383 0.358527 0.120363 0.115 Uiso 1 1 calc R U . . .
C155 C 0.14196(16) 0.40220(15) 0.14757(12) 0.0718(11) Uani 1 1 d . . . . .
H155 H 0.158143 0.400320 0.116531 0.086 Uiso 1 1 calc R U . . .
C156 C 0.16076(12) 0.42975(13) 0.19073(10) 0.0540(8) Uani 1 1 d . . . . .
H156 H 0.190192 0.446816 0.189246 0.065 Uiso 1 1 calc R U . . .
C161 C 0.22143(8) 0.44016(9) 0.29137(8) 0.0282(4) Uani 1 1 d . . . . .
C162 C 0.25938(8) 0.47663(10) 0.28806(8) 0.0313(5) Uani 1 1 d . . . . .
H162 H 0.255985 0.519213 0.283885 0.038 Uiso 1 1 calc R U . . .
C163 C 0.30258(9) 0.45113(11) 0.29084(9) 0.0353(5) Uani 1 1 d . . . . .
H163 H 0.328427 0.476435 0.288410 0.042 Uiso 1 1 calc R U . . .
C164 C 0.30799(9) 0.38903(11) 0.29713(8) 0.0350(5) Uani 1 1 d . . . . .
H164 H 0.337443 0.371888 0.299805 0.042 Uiso 1 1 calc R U . . .
C165 C 0.27017(9) 0.35220(11) 0.29947(9) 0.0389(5) Uani 1 1 d . . . . .
H165 H 0.273614 0.309588 0.303352 0.047 Uiso 1 1 calc R U . . .
C166 C 0.22760(9) 0.37736(10) 0.29617(10) 0.0380(5) Uani 1 1 d . . . . .
H166 H 0.201865 0.351644 0.297172 0.046 Uiso 1 1 calc R U . . .
Cu2 Cu 0.35961(2) 0.49842(2) 0.64835(2) 0.02883(7) Uani 1 1 d . . . . .
N31 N 0.30254(6) 0.41537(8) 0.69923(7) 0.0255(4) Uani 1 1 d . . . . .
N32 N 0.34268(6) 0.44537(8) 0.70936(7) 0.0306(4) Uani 1 1 d . . . . .
N33 N 0.36537(7) 0.41819(9) 0.74612(7) 0.0352(4) Uani 1 1 d . . . . .
C34 C 0.35121(10) 0.32508(14) 0.79844(9) 0.0471(7) Uani 1 1 d . . . . .
H34 H 0.378362 0.327313 0.818868 0.057 Uiso 1 1 calc R U . . .
C35 C 0.32070(10) 0.27879(14) 0.80423(9) 0.0522(8) Uani 1 1 d . . . . .
H35 H 0.326658 0.248348 0.829443 0.063 Uiso 1 1 calc R U . . .
C36 C 0.28094(9) 0.27571(13) 0.77360(9) 0.0451(7) Uani 1 1 d . . . . .
H36 H 0.260889 0.242706 0.778612 0.054 Uiso 1 1 calc R U . . .
C37 C 0.26955(8) 0.31812(11) 0.73666(8) 0.0326(5) Uani 1 1 d . . . . .
H37 H 0.242485 0.315318 0.716122 0.039 Uiso 1 1 calc R U . . .
C38 C 0.30030(8) 0.36564(10) 0.73121(8) 0.0283(4) Uani 1 1 d . . . . .
C39 C 0.34037(8) 0.36875(11) 0.76101(8) 0.0344(5) Uani 1 1 d . . . . .
N41 N 0.29284(6) 0.48088(8) 0.63024(7) 0.0283(4) Uani 1 1 d . . . . .
C42 C 0.27381(7) 0.43799(9) 0.65914(9) 0.0280(4) Uani 1 1 d . . . . .
C43 C 0.23018(8) 0.41689(10) 0.65038(11) 0.0389(6) Uani 1 1 d . . . . .
H43 H 0.217491 0.387015 0.672023 0.047 Uiso 1 1 calc R U . . .
C44 C 0.20578(9) 0.44088(12) 0.60903(13) 0.0488(7) Uani 1 1 d . . . . .
H44 H 0.175925 0.426918 0.601427 0.059 Uiso 1 1 calc R U . . .
C45 C 0.22469(9) 0.48535(11) 0.57850(12) 0.0439(6) Uani 1 1 d . . . . .
H45 H 0.208156 0.502229 0.549998 0.053 Uiso 1 1 calc R U . . .
C46 C 0.26803(8) 0.50426(10) 0.59067(10) 0.0350(5) Uani 1 1 d . . . . .
H46 H 0.281004 0.535145 0.570291 0.042 Uiso 1 1 calc R U . . .
P21 P 0.38210(2) 0.59316(2) 0.64637(2) 0.02230(10) Uani 1 1 d . . . . .
P22A P 0.39183(12) 0.43022(9) 0.59453(15) 0.0182(4) Uani 0.574(11) 1 d . . P A 1
P22B P 0.40327(16) 0.42885(12) 0.60809(19) 0.0173(6) Uani 0.426(11) 1 d . . P A 2
O2 O 0.38200(5) 0.54715(6) 0.54223(6) 0.0260(3) Uani 1 1 d . . . . .
C211 C 0.33969(6) 0.64709(8) 0.62338(8) 0.0219(4) Uani 1 1 d . . . . .
C212 C 0.29732(7) 0.64451(9) 0.64629(7) 0.0231(4) Uani 1 1 d . . . . .
H212 H 0.291982 0.615624 0.672587 0.028 Uiso 1 1 calc R U . . .
C213 C 0.26343(7) 0.68400(10) 0.63054(8) 0.0269(4) Uani 1 1 d . . . . .
H213 H 0.234714 0.682018 0.645918 0.032 Uiso 1 1 calc R U . . .
C214 C 0.27108(7) 0.72673(10) 0.59226(9) 0.0298(5) Uani 1 1 d . . . . .
H214 H 0.247797 0.754219 0.581890 0.036 Uiso 1 1 calc R U . . .
C215 C 0.31278(8) 0.72902(10) 0.56933(9) 0.0302(4) Uani 1 1 d . . . . .
H215 H 0.317957 0.757989 0.543044 0.036 Uiso 1 1 calc R U . . .
C216 C 0.34714(7) 0.68910(9) 0.58459(8) 0.0257(4) Uani 1 1 d . . . . .
H216 H 0.375581 0.690571 0.568548 0.031 Uiso 1 1 calc R U . . .
C221 C 0.40469(6) 0.62693(9) 0.70554(8) 0.0226(4) Uani 1 1 d . . . . .
C222 C 0.40899(7) 0.68957(9) 0.71166(8) 0.0245(4) Uani 1 1 d . . . . .
H222 H 0.399761 0.715929 0.684357 0.029 Uiso 1 1 calc R U . . .
C223 C 0.42667(7) 0.71354(9) 0.75742(8) 0.0275(4) Uani 1 1 d . . . . .
H223 H 0.429508 0.756229 0.761352 0.033 Uiso 1 1 calc R U . . .
C224 C 0.44016(7) 0.67545(10) 0.79730(9) 0.0293(4) Uani 1 1 d . . . . .
H224 H 0.452063 0.691964 0.828686 0.035 Uiso 1 1 calc R U . . .
C225 C 0.43633(8) 0.61317(10) 0.79149(9) 0.0340(5) Uani 1 1 d . . . . .
H225 H 0.445911 0.586993 0.818768 0.041 Uiso 1 1 calc R U . . .
C226 C 0.41853(7) 0.58904(9) 0.74592(9) 0.0302(5) Uani 1 1 d . . . . .
H226 H 0.415761 0.546316 0.742224 0.036 Uiso 1 1 calc R U . . .
C231 C 0.42900(7) 0.59877(8) 0.60279(8) 0.0236(4) Uani 1 1 d . . . . .
C232 C 0.47115(7) 0.62293(9) 0.61737(8) 0.0254(4) Uani 1 1 d . . . . .
H232 H 0.474511 0.644697 0.648853 0.030 Uiso 1 1 calc R U . . .
C233 C 0.50832(7) 0.61543(9) 0.58619(8) 0.0271(4) Uani 1 1 d . . . . .
H233 H 0.536850 0.632117 0.596301 0.033 Uiso 1 1 calc R U . . .
C234 C 0.50343(7) 0.58355(10) 0.54045(9) 0.0308(5) Uani 1 1 d . . . . .
H234 H 0.528988 0.577506 0.519719 0.037 Uiso 1 1 calc R U . . .
C235 C 0.46160(7) 0.56019(10) 0.52435(9) 0.0304(5) Uani 1 1 d . . . . .
H235 H 0.458298 0.538960 0.492591 0.037 Uiso 1 1 calc R U . . .
C236 C 0.42491(7) 0.56850(9) 0.55553(9) 0.0252(4) Uani 1 1 d . . . . .
C241 C 0.38666(7) 0.43875(10) 0.53038(10) 0.0359(5) Uani 1 1 d . . . . .
C242 C 0.38283(8) 0.38969(11) 0.49570(12) 0.0451(7) Uani 1 1 d . . . . .
H242 H 0.386981 0.349542 0.508258 0.054 Uiso 1 1 calc R U . . .
C243 C 0.37316(8) 0.39871(13) 0.44383(13) 0.0504(8) Uani 1 1 d . . . . .
H243 H 0.371236 0.364960 0.421110 0.060 Uiso 1 1 calc R U . . .
C244 C 0.36626(8) 0.45674(13) 0.42490(12) 0.0489(7) Uani 1 1 d . . . . .
H244 H 0.359334 0.462739 0.389268 0.059 Uiso 1 1 calc R U . . .
C245 C 0.36948(7) 0.50660(12) 0.45815(10) 0.0378(6) Uani 1 1 d . . . . .
H245 H 0.364644 0.546598 0.445519 0.045 Uiso 1 1 calc R U . . .
C246 C 0.37982(7) 0.49653(10) 0.50967(10) 0.0315(5) Uani 1 1 d . . . . .
C251 C 0.45716(11) 0.42401(13) 0.61203(11) 0.0517(8) Uani 1 1 d . . . . .
C252 C 0.47690(11) 0.45889(12) 0.65128(16) 0.0650(10) Uani 1 1 d . . . . .
H252 H 0.458766 0.486114 0.670118 0.078 Uiso 1 1 calc R U . . .
C253 C 0.52270(13) 0.45433(15) 0.66317(19) 0.0792(12) Uani 1 1 d . . . . .
H253 H 0.538691 0.479036 0.687550 0.095 Uiso 1 1 calc R U . A 1
C254 C 0.5432(2) 0.4056(4) 0.6326(4) 0.0546(19) Uani 0.574(11) 1 d . . P A 1
H254 H 0.574896 0.400351 0.637645 0.065 Uiso 0.574(11) 1 calc R U P A 1
C255 C 0.5226(2) 0.3668(4) 0.5977(2) 0.0463(17) Uani 0.574(11) 1 d . . P A 1
H255 H 0.539703 0.335604 0.582186 0.056 Uiso 0.574(11) 1 calc R U P A 1
C256 C 0.4768(2) 0.3728(3) 0.58497(17) 0.0325(13) Uani 0.574(11) 1 d . . P A 1
H256 H 0.460487 0.347049 0.561732 0.039 Uiso 0.574(11) 1 calc R U P A 1
C274 C 0.5564(3) 0.4283(4) 0.6403(4) 0.041(2) Uani 0.426(11) 1 d . . P A 2
H274 H 0.587315 0.429919 0.651281 0.049 Uiso 0.426(11) 1 calc R U P A 2
C275 C 0.5393(3) 0.3981(4) 0.5976(3) 0.037(2) Uani 0.426(11) 1 d . . P A 2
H275 H 0.559292 0.377072 0.575902 0.045 Uiso 0.426(11) 1 calc R U P A 2
C276 C 0.4932(3) 0.3979(3) 0.5858(2) 0.0260(15) Uani 0.426(11) 1 d . . P A 2
H276 H 0.484702 0.376742 0.555162 0.031 Uiso 0.426(11) 1 calc R U P A 2
C261 C 0.36621(9) 0.35648(10) 0.60532(10) 0.0230(8) Uani 0.576(4) 1 d G . P A 1
C262 C 0.32223(9) 0.34577(10) 0.58611(9) 0.0275(9) Uani 0.576(4) 1 d G . P A 1
H262 H 0.308315 0.374045 0.563004 0.033 Uiso 0.576(4) 1 calc R U P A 1
C263 C 0.29853(8) 0.29395(12) 0.60054(11) 0.0356(10) Uani 0.576(4) 1 d G . P A 1
H263 H 0.268508 0.287184 0.587791 0.043 Uiso 0.576(4) 1 calc R U P A 1
C264 C 0.31928(11) 0.25272(11) 0.63356(12) 0.0409(13) Uani 0.576(4) 1 d G . P A 1
H264 H 0.303381 0.217280 0.643296 0.049 Uiso 0.576(4) 1 calc R U P A 1
C265 C 0.36287(11) 0.26219(12) 0.65267(12) 0.0409(14) Uani 0.576(4) 1 d G . P A 1
H265 H 0.376783 0.233214 0.675125 0.049 Uiso 0.576(4) 1 calc R U P A 1
C266 C 0.38630(8) 0.31412(13) 0.63901(11) 0.0303(9) Uani 0.576(4) 1 d G . P A 1
H266 H 0.416066 0.320888 0.652590 0.036 Uiso 0.576(4) 1 calc R U P A 1
C281 C 0.38890(19) 0.3502(2) 0.6232(2) 0.0221(11) Uani 0.424(4) 1 d . . P A 2
C282 C 0.34506(19) 0.3298(2) 0.6132(2) 0.0293(13) Uani 0.424(4) 1 d . . P A 2
H282 H 0.324007 0.354138 0.594089 0.035 Uiso 0.424(4) 1 calc R U P A 2
C283 C 0.3323(3) 0.2724(3) 0.6317(3) 0.044(2) Uani 0.424(4) 1 d . . P A 2
H283 H 0.302279 0.258091 0.625448 0.053 Uiso 0.424(4) 1 calc R U P A 2
C284 C 0.3626(3) 0.2375(3) 0.6584(3) 0.0426(19) Uani 0.424(4) 1 d . . P A 2
H284 H 0.353505 0.199042 0.670990 0.051 Uiso 0.424(4) 1 calc R U P A 2
C285 C 0.4067(2) 0.2569(2) 0.6676(2) 0.0389(15) Uani 0.424(4) 1 d . . P A 2
H285 H 0.427732 0.231657 0.685803 0.047 Uiso 0.424(4) 1 calc R U P A 2
C286 C 0.4200(2) 0.3134(2) 0.6500(2) 0.0294(12) Uani 0.424(4) 1 d . . P A 2
H286 H 0.450143 0.326985 0.656142 0.035 Uiso 0.424(4) 1 calc R U P A 2
B2 B 0.16405(11) 0.26828(12) 0.61535(10) 0.0373(6) Uani 1 1 d . . . . .
F21 F 0.14577(5) 0.32440(6) 0.60266(6) 0.0440(3) Uani 1 1 d . . . . .
F22 F 0.18259(12) 0.24236(19) 0.57243(16) 0.0444(8) Uani 0.654(3) 1 d . . P . .
F22A F 0.1675(3) 0.2299(4) 0.5763(3) 0.0444(8) Uani 0.346(3) 1 d . . P . .
F23 F 0.12372(9) 0.23159(11) 0.62454(11) 0.0553(6) Uani 0.654(3) 1 d . . P . .
F23A F 0.15122(19) 0.2381(2) 0.6572(2) 0.0553(6) Uani 0.346(3) 1 d . . P . .
F24 F 0.18762(12) 0.27319(12) 0.65817(11) 0.0642(10) Uani 0.654(3) 1 d . . P . .
F24A F 0.21588(16) 0.27989(19) 0.6263(2) 0.0466(13) Uani 0.346(3) 1 d . . P . .
B1 B 0.12607(9) 0.23035(16) 0.06238(11) 0.0421(7) Uani 1 1 d . . . . .
F11 F 0.14072(7) 0.17081(10) 0.06308(9) 0.0846(7) Uani 1 1 d . . . . .
F12 F 0.16289(6) 0.26740(10) 0.07147(7) 0.0688(6) Uani 1 1 d . . . . .
F13 F 0.09536(5) 0.23824(8) 0.10164(5) 0.0434(3) Uani 1 1 d . . . . .
F14 F 0.10582(6) 0.24618(13) 0.01558(6) 0.0841(7) Uani 1 1 d . . . . .

loop_
_atom_site_aniso_label
_atom_site_aniso_U_11
_atom_site_aniso_U_22
_atom_site_aniso_U_33
_atom_site_aniso_U_23
_atom_site_aniso_U_13
_atom_site_aniso_U_12
Cu1 0.02814(13) 0.02311(12) 0.02492(12) 0.00269(9) -0.00188(10) -0.00685(10)
N11 0.0155(7) 0.0185(7) 0.0255(8) 0.0001(6) -0.0022(6) -0.0020(6)
N12 0.0234(8) 0.0239(8) 0.0292(9) 0.0038(7) -0.0076(7) -0.0040(7)
N13 0.0226(9) 0.0276(9) 0.0444(11) 0.0067(8) -0.0105(8) -0.0055(7)
C14 0.0174(10) 0.0282(11) 0.0682(17) 0.0043(11) -0.0043(10) -0.0038(8)
C15 0.0241(11) 0.0349(13) 0.0738(18) 0.0085(12) 0.0082(11) -0.0096(9)
C16 0.0368(13) 0.0389(13) 0.0517(15) 0.0147(11) 0.0067(11) -0.0102(11)
C17 0.0259(10) 0.0292(11) 0.0373(12) 0.0067(9) -0.0015(9) -0.0047(8)
C18 0.0167(9) 0.0165(8) 0.0325(10) -0.0025(7) 0.0009(7) -0.0011(7)
C19 0.0200(10) 0.0198(9) 0.0424(12) 0.0015(8) -0.0047(8) -0.0010(7)
N21 0.0187(8) 0.0246(8) 0.0255(8) -0.0017(7) 0.0031(6) -0.0044(6)
C22 0.0159(9) 0.0199(9) 0.0264(9) -0.0055(7) 0.0008(7) -0.0001(7)
C23 0.0222(11) 0.0282(11) 0.0620(16) 0.0147(11) -0.0066(10) -0.0016(9)
C24 0.0233(12) 0.0446(15) 0.108(3) 0.0297(16) -0.0211(14) -0.0014(11)
C25 0.0146(10) 0.0390(13) 0.0798(19) 0.0057(13) -0.0051(11) -0.0043(9)
C26 0.0201(10) 0.0300(11) 0.0373(11) -0.0059(9) 0.0069(8) -0.0067(8)
P11 0.0237(2) 0.0233(2) 0.0216(2) 0.00117(19) -0.00093(19) -0.00485(19)
P12 0.0392(3) 0.0213(2) 0.0226(2) -0.00054(19) -0.0019(2) -0.0056(2)
O1 0.0311(8) 0.0227(7) 0.0197(6) -0.0007(5) 0.0015(6) -0.0030(6)
C111 0.0232(10) 0.0243(9) 0.0261(10) 0.0001(8) 0.0013(8) -0.0046(8)
C112 0.0286(10) 0.0239(10) 0.0277(10) 0.0002(8) 0.0024(8) -0.0032(8)
C113 0.0349(12) 0.0277(10) 0.0289(10) 0.0051(8) 0.0021(9) -0.0037(9)
C114 0.0339(12) 0.0423(13) 0.0352(12) 0.0079(10) 0.0118(10) -0.0031(10)
C115 0.0367(13) 0.0484(15) 0.0498(15) 0.0134(12) 0.0188(11) 0.0118(11)
C116 0.0316(12) 0.0374(12) 0.0437(13) 0.0126(10) 0.0088(10) 0.0063(10)
C121 0.0260(10) 0.0296(10) 0.0246(10) 0.0060(8) 0.0001(8) -0.0036(8)
C122 0.0408(13) 0.0424(13) 0.0302(11) 0.0025(10) -0.0059(10) -0.0007(11)
C123 0.0516(16) 0.0635(19) 0.0383(14) 0.0082(13) -0.0183(12) 0.0073(14)
C124 0.0499(16) 0.0542(17) 0.0486(15) 0.0214(13) -0.0034(13) 0.0139(13)
C125 0.0440(14) 0.0310(12) 0.0482(14) 0.0117(11) 0.0071(11) 0.0032(10)
C126 0.0307(11) 0.0303(11) 0.0360(12) 0.0053(9) 0.0023(9) -0.0050(9)
C131 0.0244(10) 0.0226(9) 0.0216(9) 0.0017(7) -0.0008(7) -0.0044(7)
C132 0.0300(11) 0.0289(10) 0.0214(9) -0.0013(8) 0.0009(8) -0.0055(8)
C133 0.0380(12) 0.0321(11) 0.0223(10) -0.0014(8) -0.0051(9) -0.0077(9)
C134 0.0294(11) 0.0319(11) 0.0320(11) -0.0004(9) -0.0058(9) -0.0084(9)
C135 0.0268(10) 0.0278(10) 0.0317(11) -0.0003(8) 0.0025(8) -0.0063(8)
C136 0.0288(10) 0.0213(9) 0.0206(9) -0.0005(7) -0.0004(8) -0.0045(8)
C141 0.0328(11) 0.0223(9) 0.0223(9) -0.0013(7) 0.0043(8) -0.0034(8)
C142 0.0360(12) 0.0305(11) 0.0220(10) -0.0019(8) 0.0024(8) 0.0006(9)
C143 0.0333(11) 0.0326(11) 0.0275(10) 0.0034(9) 0.0033(9) 0.0078(9)
C144 0.0369(12) 0.0245(10) 0.0333(11) 0.0017(8) 0.0081(9) 0.0056(9)
C145 0.0310(11) 0.0242(10) 0.0280(10) -0.0034(8) 0.0056(8) -0.0017(8)
C146 0.0259(10) 0.0256(10) 0.0209(9) 0.0012(7) 0.0049(7) -0.0014(8)
C151 0.0710(19) 0.0250(11) 0.0343(12) -0.0011(9) -0.0159(12) -0.0073(11)
C152 0.098(3) 0.079(2) 0.066(2) 0.0079(19) -0.030(2) -0.052(2)
C153 0.133(4) 0.110(4) 0.096(3) 0.006(3) -0.047(3) -0.078(3)
C154 0.159(5) 0.069(2) 0.057(2) -0.0062(19) -0.046(3) -0.028(3)
C155 0.124(3) 0.0467(17) 0.0431(17) -0.0159(14) -0.0302(19) 0.015(2)
C156 0.088(2) 0.0420(15) 0.0313(13) -0.0125(11) -0.0164(14) 0.0150(15)
C161 0.0431(13) 0.0225(10) 0.0193(9) 0.0009(7) 0.0040(8) -0.0005(9)
C162 0.0480(13) 0.0234(10) 0.0229(10) 0.0013(8) 0.0108(9) -0.0021(9)
C163 0.0438(13) 0.0322(12) 0.0304(11) 0.0014(9) 0.0100(10) -0.0057(10)
C164 0.0455(14) 0.0347(12) 0.0253(10) 0.0024(9) 0.0094(9) 0.0066(10)
C165 0.0538(15) 0.0253(11) 0.0379(12) 0.0049(9) 0.0072(11) 0.0039(10)
C166 0.0489(15) 0.0233(11) 0.0418(13) 0.0048(9) 0.0053(11) -0.0043(10)
Cu2 0.02924(14) 0.01734(12) 0.04086(15) -0.00805(10) 0.01669(11) -0.00859(10)
N31 0.0264(9) 0.0214(8) 0.0292(9) -0.0071(7) 0.0104(7) -0.0106(7)
N32 0.0302(9) 0.0261(9) 0.0361(10) -0.0102(8) 0.0097(8) -0.0130(7)
N33 0.0384(11) 0.0362(10) 0.0311(10) -0.0077(8) 0.0046(8) -0.0173(9)
C34 0.0514(16) 0.0659(18) 0.0236(11) 0.0050(11) -0.0073(10) -0.0337(14)
C35 0.0621(18) 0.0682(19) 0.0255(11) 0.0171(12) -0.0095(11) -0.0350(15)
C36 0.0523(15) 0.0555(16) 0.0272(11) 0.0131(11) -0.0042(10) -0.0355(13)
C37 0.0360(12) 0.0396(12) 0.0224(10) 0.0006(9) 0.0035(8) -0.0189(10)
C38 0.0347(11) 0.0311(11) 0.0196(9) -0.0065(8) 0.0091(8) -0.0128(9)
C39 0.0401(13) 0.0406(13) 0.0229(10) -0.0073(9) 0.0044(9) -0.0208(10)
N41 0.0338(10) 0.0201(8) 0.0315(9) -0.0082(7) 0.0108(7) -0.0091(7)
C42 0.0296(11) 0.0193(9) 0.0356(11) -0.0071(8) 0.0114(9) -0.0060(8)
C43 0.0297(12) 0.0240(11) 0.0633(16) 0.0065(10) 0.0087(11) -0.0060(9)
C44 0.0340(13) 0.0301(12) 0.082(2) 0.0106(13) -0.0046(13) -0.0076(10)
C45 0.0418(14) 0.0249(11) 0.0645(17) 0.0041(11) -0.0051(12) -0.0058(10)
C46 0.0433(13) 0.0207(10) 0.0415(13) -0.0050(9) 0.0072(10) -0.0069(9)
P21 0.0200(2) 0.0154(2) 0.0321(3) -0.00588(19) 0.00957(19) -0.00353(18)
P22A 0.0185(9) 0.0146(5) 0.0214(10) 0.0011(5) 0.0003(7) -0.0007(5)
P22B 0.0184(12) 0.0139(6) 0.0194(12) -0.0025(7) 0.0006(9) -0.0015(7)
O2 0.0207(7) 0.0195(7) 0.0384(8) -0.0102(6) 0.0098(6) -0.0054(5)
C211 0.0212(9) 0.0184(9) 0.0265(9) -0.0086(7) 0.0066(7) -0.0036(7)
C212 0.0218(9) 0.0249(9) 0.0228(9) -0.0082(7) 0.0056(7) -0.0028(7)
C213 0.0201(9) 0.0329(11) 0.0279(10) -0.0148(8) 0.0033(8) -0.0015(8)
C214 0.0258(10) 0.0275(10) 0.0357(11) -0.0097(9) -0.0077(9) -0.0009(8)
C215 0.0330(11) 0.0265(10) 0.0309(11) -0.0018(8) -0.0031(9) -0.0061(9)
C216 0.0233(10) 0.0251(10) 0.0289(10) -0.0069(8) 0.0043(8) -0.0062(8)
C221 0.0183(9) 0.0187(9) 0.0312(10) -0.0026(7) 0.0074(7) -0.0015(7)
C222 0.0259(10) 0.0184(9) 0.0294(10) -0.0022(8) 0.0048(8) 0.0011(7)
C223 0.0277(10) 0.0181(9) 0.0366(11) -0.0047(8) 0.0014(9) 0.0018(8)
C224 0.0260(10) 0.0265(10) 0.0352(11) -0.0044(9) -0.0015(9) 0.0007(8)
C225 0.0353(12) 0.0241(10) 0.0422(13) 0.0038(9) -0.0046(10) 0.0006(9)
C226 0.0298(11) 0.0173(9) 0.0434(12) -0.0009(8) 0.0012(9) -0.0016(8)
C231 0.0199(9) 0.0148(8) 0.0366(11) -0.0050(8) 0.0111(8) -0.0014(7)
C232 0.0238(10) 0.0178(9) 0.0351(11) -0.0049(8) 0.0085(8) -0.0038(7)
C233 0.0217(10) 0.0231(10) 0.0371(11) -0.0032(8) 0.0094(8) -0.0045(8)
C234 0.0232(10) 0.0284(11) 0.0416(12) -0.0086(9) 0.0150(9) -0.0040(8)
C235 0.0259(11) 0.0282(10) 0.0379(12) -0.0112(9) 0.0121(9) -0.0048(8)
C236 0.0194(9) 0.0161(9) 0.0405(11) -0.0065(8) 0.0096(8) -0.0041(7)
C241 0.0231(10) 0.0255(10) 0.0605(15) -0.0160(10) 0.0237(10) -0.0080(8)
C242 0.0208(11) 0.0296(12) 0.086(2) -0.0277(13) 0.0225(12) -0.0087(9)
C243 0.0190(11) 0.0512(16) 0.081(2) -0.0455(15) 0.0065(12) -0.0087(10)
C244 0.0232(11) 0.0589(17) 0.0642(18) -0.0380(14) -0.0047(11) -0.0033(11)
C245 0.0214(10) 0.0424(13) 0.0494(14) -0.0217(11) -0.0005(10) -0.0026(9)
C246 0.0177(9) 0.0260(10) 0.0516(14) -0.0177(10) 0.0131(9) -0.0073(8)
C251 0.0674(19) 0.0384(14) 0.0509(16) 0.0295(12) 0.0296(14) 0.0308(13)
C252 0.0587(19) 0.0223(12) 0.115(3) 0.0116(16) 0.0242(19) 0.0050(12)
C253 0.065(2) 0.0382(16) 0.135(4) 0.036(2) 0.007(2) 0.0102(15)
C254 0.029(3) 0.051(4) 0.082(5) 0.031(4) -0.023(3) -0.004(3)
C255 0.030(3) 0.055(4) 0.053(3) 0.019(3) -0.001(2) 0.014(3)
C256 0.022(2) 0.043(3) 0.032(2) 0.012(2) 0.0004(17) 0.006(2)
C274 0.023(4) 0.033(4) 0.066(5) 0.022(4) -0.011(3) -0.003(3)
C275 0.022(3) 0.039(4) 0.051(4) 0.023(3) 0.010(3) 0.010(3)
C276 0.022(3) 0.031(3) 0.026(2) 0.010(2) 0.005(2) 0.001(3)
C261 0.029(2) 0.0159(17) 0.0240(19) -0.0011(14) 0.0079(17) 0.0004(17)
C262 0.030(2) 0.0202(17) 0.032(2) -0.0058(15) 0.0091(16) -0.0043(14)
C263 0.045(2) 0.0256(19) 0.038(2) -0.0088(16) 0.0164(18) -0.0138(17)
C264 0.070(4) 0.019(2) 0.035(2) -0.0033(19) 0.024(2) -0.011(2)
C265 0.066(4) 0.023(3) 0.034(2) 0.006(2) 0.013(2) -0.001(3)
C266 0.044(3) 0.019(2) 0.0279(19) 0.0016(16) 0.0073(17) 0.0021(17)
C281 0.028(3) 0.015(2) 0.024(2) -0.003(2) 0.007(2) -0.003(2)
C282 0.027(3) 0.023(3) 0.038(3) -0.013(2) 0.014(2) -0.007(2)
C283 0.052(4) 0.026(4) 0.056(4) -0.022(3) 0.032(4) -0.023(3)
C284 0.065(5) 0.022(4) 0.043(4) -0.008(3) 0.030(3) -0.017(3)
C285 0.063(4) 0.020(2) 0.033(3) 0.006(2) 0.006(3) 0.001(2)
C286 0.042(3) 0.017(2) 0.029(3) -0.0013(18) 0.008(2) -0.004(2)
B2 0.0640(19) 0.0227(12) 0.0253(12) 0.0014(9) 0.0017(12) -0.0075(12)
F21 0.0544(9) 0.0277(7) 0.0491(8) -0.0008(6) -0.0096(7) -0.0014(6)
F22 0.050(3) 0.053(2) 0.0311(10) 0.0109(12) 0.0194(16) 0.0119(16)
F22A 0.050(3) 0.053(2) 0.0311(10) 0.0109(12) 0.0194(16) 0.0119(16)
F23 0.0605(16) 0.0415(11) 0.0653(16) 0.0047(11) 0.0278(11) -0.0088(11)
F23A 0.0605(16) 0.0415(11) 0.0653(16) 0.0047(11) 0.0278(11) -0.0088(11)
F24 0.098(3) 0.0459(15) 0.0465(15) -0.0191(12) -0.0406(17) 0.0281(16)
F24A 0.038(2) 0.034(2) 0.065(3) -0.010(2) -0.027(2) 0.0057(18)
B1 0.0212(12) 0.072(2) 0.0328(13) -0.0066(13) 0.0000(10) 0.0052(13)
F11 0.0718(14) 0.0793(14) 0.1041(17) -0.0226(13) 0.0279(12) 0.0180(11)
F12 0.0372(9) 0.1153(17) 0.0534(10) 0.0239(10) -0.0049(7) -0.0233(10)
F13 0.0275(7) 0.0672(10) 0.0357(7) -0.0089(7) 0.0033(6) 0.0042(7)
F14 0.0366(9) 0.182(2) 0.0330(8) -0.0112(11) -0.0073(7) 0.0289(12)

loop_
_atom_type_symbol
_atom_type_description
_atom_type_scat_dispersion_real
_atom_type_scat_dispersion_imag
_atom_type_scat_source
C C 0.0033 0.0016 'International Tables Vol C Tables 4.2.6.8 and 6.1.1.4'
H H 0.0000 0.0000 'International Tables Vol C Tables 4.2.6.8 and 6.1.1.4'
B B 0.0013 0.0007 'International Tables Vol C Tables 4.2.6.8 and 6.1.1.4'
N N 0.0061 0.0033 'International Tables Vol C Tables 4.2.6.8 and 6.1.1.4'
O O 0.0106 0.0060 'International Tables Vol C Tables 4.2.6.8 and 6.1.1.4'
F F 0.0171 0.0103 'International Tables Vol C Tables 4.2.6.8 and 6.1.1.4'
P P 0.1023 0.0942 'International Tables Vol C Tables 4.2.6.8 and 6.1.1.4'
Cu Cu 0.3201 1.2651 'International Tables Vol C Tables 4.2.6.8 and 6.1.1.4'

loop_
_geom_angle_atom_site_label_1
_geom_angle_atom_site_label_2
_geom_angle_atom_site_label_3
_geom_angle
_geom_angle_site_symmetry_1
_geom_angle_site_symmetry_3
_geom_angle_publ_flag
N12 Cu1 N21 78.42(6) . . ?
N12 Cu1 P12 125.02(5) . . ?
N21 Cu1 P12 110.35(5) . . ?
N12 Cu1 P11 110.46(5) . . ?
N21 Cu1 P11 104.95(5) . . ?
P12 Cu1 P11 118.21(2) . . ?
N12 N11 C18 109.06(15) . . ?
N12 N11 C22 117.92(16) . . ?
C18 N11 C22 133.00(16) . . ?
N13 N12 N11 109.75(16) . . ?
N13 N12 Cu1 135.81(14) . . ?
N11 N12 Cu1 111.58(11) . . ?
N12 N13 C19 108.05(17) . . ?
C15 C14 C19 116.8(2) . . ?
C14 C15 C16 121.3(2) . . ?
C17 C16 C15 122.7(2) . . ?
C16 C17 C18 116.1(2) . . ?
N11 C18 C17 134.39(18) . . ?
N11 C18 C19 103.80(17) . . ?
C17 C18 C19 121.71(19) . . ?
N13 C19 C18 109.30(18) . . ?
N13 C19 C14 129.3(2) . . ?
C18 C19 C14 121.4(2) . . ?
C22 N21 C26 117.84(18) . . ?
C22 N21 Cu1 115.13(13) . . ?
C26 N21 Cu1 127.02(15) . . ?
N21 C22 C23 123.70(18) . . ?
N21 C22 N11 114.12(17) . . ?
C23 C22 N11 122.18(18) . . ?
C22 C23 C24 117.1(2) . . ?
C25 C24 C23 120.3(2) . . ?
C26 C25 C24 118.5(2) . . ?
N21 C26 C25 122.5(2) . . ?
C121 P11 C131 104.71(9) . . ?
C121 P11 C111 103.52(10) . . ?
C131 P11 C111 102.33(9) . . ?
C121 P11 Cu1 118.93(7) . . ?
C131 P11 Cu1 111.03(7) . . ?
C111 P11 Cu1 114.59(7) . . ?
C141 P12 C151 105.00(10) . . ?
C141 P12 C161 106.94(10) . . ?
C151 P12 C161 101.76(12) . . ?
C141 P12 Cu1 107.66(7) . . ?
C151 P12 Cu1 122.42(10) . . ?
C161 P12 Cu1 111.99(7) . . ?
C146 O1 C136 118.62(15) . . ?
C116 C111 C112 118.1(2) . . ?
C116 C111 P11 124.18(17) . . ?
C112 C111 P11 117.65(16) . . ?
C113 C112 C111 121.5(2) . . ?
C112 C113 C114 119.7(2) . . ?
C115 C114 C113 119.4(2) . . ?
C114 C115 C116 121.1(2) . . ?
C115 C116 C111 120.1(2) . . ?
C126 C121 C122 119.4(2) . . ?
C126 C121 P11 122.85(16) . . ?
C122 C121 P11 117.67(17) . . ?
C123 C122 C121 120.0(2) . . ?
C124 C123 C122 119.9(2) . . ?
C125 C124 C123 120.2(2) . . ?
C124 C125 C126 120.1(2) . . ?
C125 C126 C121 120.3(2) . . ?
C136 C131 C132 117.15(18) . . ?
C136 C131 P11 120.27(15) . . ?
C132 C131 P11 122.44(16) . . ?
C133 C132 C131 121.0(2) . . ?
C134 C133 C132 120.4(2) . . ?
C133 C134 C135 119.9(2) . . ?
C136 C135 C134 119.2(2) . . ?
C135 C136 O1 117.75(18) . . ?
C135 C136 C131 122.28(19) . . ?
O1 C136 C131 119.78(17) . . ?
C142 C141 C146 118.05(19) . . ?
C142 C141 P12 124.47(16) . . ?
C146 C141 P12 116.80(15) . . ?
C143 C142 C141 120.7(2) . . ?
C144 C143 C142 119.8(2) . . ?
C143 C144 C145 121.1(2) . . ?
C146 C145 C144 118.1(2) . . ?
C145 C146 O1 123.12(18) . . ?
C145 C146 C141 122.24(19) . . ?
O1 C146 C141 114.61(17) . . ?
C152 C151 C156 120.2(3) . . ?
C152 C151 P12 118.8(2) . . ?
C156 C151 P12 121.1(2) . . ?
C151 C152 C153 118.1(4) . . ?
C154 C153 C152 119.6(4) . . ?
C155 C154 C153 121.9(3) . . ?
C154 C155 C156 119.0(4) . . ?
C155 C156 C151 121.3(4) . . ?
C162 C161 C166 118.4(2) . . ?
C162 C161 P12 125.41(17) . . ?
C166 C161 P12 116.07(18) . . ?
C161 C162 C163 120.3(2) . . ?
C164 C163 C162 120.4(2) . . ?
C165 C164 C163 119.5(2) . . ?
C166 C165 C164 120.0(2) . . ?
C165 C166 C161 121.3(2) . . ?
N32 Cu2 N41 79.23(8) . . ?
N32 Cu2 P21 130.17(5) . . ?
N41 Cu2 P21 117.67(5) . . ?
N32 Cu2 P22B 97.20(11) . . ?
N41 Cu2 P22B 108.82(14) . . ?
P21 Cu2 P22B 117.00(7) . . ?
N32 Cu2 P22A 102.34(8) . . ?
N41 Cu2 P22A 98.76(12) . . ?
P21 Cu2 P22A 118.76(5) . . ?
N32 N31 C38 108.91(18) . . ?
N32 N31 C42 117.79(17) . . ?
C38 N31 C42 133.24(17) . . ?
N33 N32 N31 110.03(17) . . ?
N33 N32 Cu2 134.54(15) . . ?
N31 N32 Cu2 110.92(14) . . ?
N32 N33 C39 107.55(18) . . ?
C35 C34 C39 116.7(2) . . ?
C34 C35 C36 121.1(2) . . ?
C37 C36 C35 123.2(2) . . ?
C36 C37 C38 115.7(2) . . ?
N31 C38 C39 103.83(18) . . ?
N31 C38 C37 134.5(2) . . ?
C39 C38 C37 121.6(2) . . ?
N33 C39 C38 109.7(2) . . ?
N33 C39 C34 128.7(2) . . ?
C38 C39 C34 121.6(2) . . ?
C42 N41 C46 117.91(19) . . ?
C42 N41 Cu2 114.94(16) . . ?
C46 N41 Cu2 126.94(15) . . ?
N41 C42 C43 123.4(2) . . ?
N41 C42 N31 114.02(18) . . ?
C43 C42 N31 122.6(2) . . ?
C44 C43 C42 117.5(2) . . ?
C43 C44 C45 120.3(2) . . ?
C46 C45 C44 118.1(3) . . ?
N41 C46 C45 122.8(2) . . ?
C221 P21 C211 104.02(9) . . ?
C221 P21 C231 103.26(9) . . ?
C211 P21 C231 106.45(9) . . ?
C221 P21 Cu2 118.36(7) . . ?
C211 P21 Cu2 115.12(6) . . ?
C231 P21 Cu2 108.46(6) . . ?
C241 P22A C261 103.1(2) . . ?
C241 P22A C251 107.17(15) . . ?
C261 P22A C251 108.1(2) . . ?
C241 P22A Cu2 120.43(18) . . ?
C261 P22A Cu2 108.15(12) . . ?
C251 P22A Cu2 109.2(2) . . ?
C251 P22B C281 99.3(3) . . ?
C251 P22B C241 106.04(19) . . ?
C281 P22B C241 105.0(3) . . ?
C251 P22B Cu2 126.4(3) . . ?
C281 P22B Cu2 113.6(2) . . ?
C241 P22B Cu2 104.7(2) . . ?
C236 O2 C246 116.47(15) . . ?
C216 C211 C212 119.75(19) . . ?
C216 C211 P21 123.45(15) . . ?
C212 C211 P21 116.79(15) . . ?
C213 C212 C211 119.9(2) . . ?
C212 C213 C214 120.40(19) . . ?
C215 C214 C213 119.8(2) . . ?
C214 C215 C216 120.4(2) . . ?
C211 C216 C215 119.79(19) . . ?
C226 C221 C222 118.98(19) . . ?
C226 C221 P21 118.88(15) . . ?
C222 C221 P21 122.14(16) . . ?
C223 C222 C221 120.34(19) . . ?
C224 C223 C222 120.13(19) . . ?
C223 C224 C225 120.0(2) . . ?
C224 C225 C226 120.1(2) . . ?
C225 C226 C221 120.48(19) . . ?
C232 C231 C236 118.20(18) . . ?
C232 C231 P21 123.24(16) . . ?
C236 C231 P21 117.70(14) . . ?
C233 C232 C231 120.68(19) . . ?
C234 C233 C232 119.62(19) . . ?
C233 C234 C235 120.97(19) . . ?
C236 C235 C234 118.7(2) . . ?
C235 C236 O2 122.45(19) . . ?
C235 C236 C231 121.79(19) . . ?
O2 C236 C231 115.76(17) . . ?
C246 C241 C242 116.5(3) . . ?
C246 C241 P22A 119.50(18) . . ?
C242 C241 P22A 123.4(2) . . ?
C246 C241 P22B 119.90(18) . . ?
C242 C241 P22B 123.5(2) . . ?
C243 C242 C241 121.5(3) . . ?
C242 C243 C244 120.2(2) . . ?
C243 C244 C245 120.1(3) . . ?
C246 C245 C244 118.7(3) . . ?
C245 C246 C241 123.1(2) . . ?
C245 C246 O2 117.5(2) . . ?
C241 C246 O2 119.5(2) . . ?
C252 C251 C276 105.8(4) . . ?
C252 C251 C256 128.0(3) . . ?
C252 C251 P22B 114.0(3) . . ?
C276 C251 P22B 140.0(5) . . ?
C252 C251 P22A 121.1(2) . . ?
C256 C251 P22A 110.1(4) . . ?
C253 C252 C251 120.6(3) . . ?
C274 C253 C252 133.2(6) . . ?
C252 C253 C254 110.3(5) . . ?
C255 C254 C253 128.7(5) . . ?
C254 C255 C256 120.4(5) . . ?
C255 C256 C251 111.1(5) . . ?
C253 C274 C275 108.1(7) . . ?
C274 C275 C276 120.9(7) . . ?
C275 C276 C251 130.3(6) . . ?
C262 C261 C266 118.9 . . ?
C262 C261 P22A 118.9(2) . . ?
C266 C261 P22A 121.5(2) . . ?
C263 C262 C261 120.7 . . ?
C264 C263 C262 119.2 . . ?
C263 C264 C265 121.0 . . ?
C264 C265 C266 120.0 . . ?
C265 C266 C261 120.2 . . ?
C282 C281 C286 120.1(5) . . ?
C282 C281 P22B 119.3(5) . . ?
C286 C281 P22B 120.3(4) . . ?
C281 C282 C283 119.1(6) . . ?
C284 C283 C282 120.2(6) . . ?
C283 C284 C285 121.1(6) . . ?
C284 C285 C286 119.7(6) . . ?
C285 C286 C281 119.8(6) . . ?
F24 B2 F22A 131.0(5) . . ?
F24 B2 F23A 60.3(3) . . ?
F22A B2 F23A 109.4(4) . . ?
F24 B2 F22 120.6(3) . . ?
F22A B2 F22 22.8(3) . . ?
F23A B2 F22 125.3(3) . . ?
F24 B2 F21 108.9(2) . . ?
F22A B2 F21 115.2(4) . . ?
F23A B2 F21 121.2(3) . . ?
F22 B2 F21 109.9(3) . . ?
F24 B2 F23 109.0(3) . . ?
F22A B2 F23 81.6(3) . . ?
F23A B2 F23 48.8(3) . . ?
F22 B2 F23 104.3(2) . . ?
F21 B2 F23 102.6(2) . . ?
F24 B2 F24A 48.4(2) . . ?
F22A B2 F24A 98.4(4) . . ?
F23A B2 F24A 103.5(4) . . ?
F22 B2 F24A 78.7(3) . . ?
F21 B2 F24A 105.6(2) . . ?
F23 B2 F24A 148.7(3) . . ?
F22A F22 B2 73.0(14) . . ?
F22 F22A B2 84.2(15) . . ?
F23A F23 B2 59.8(3) . . ?
F23 F23A F24 129.5(4) . . ?
F23 F23A B2 71.4(4) . . ?
F24 F23A B2 58.4(3) . . ?
F24A F24 B2 77.8(3) . . ?
F24A F24 F23A 129.7(4) . . ?
B2 F24 F23A 61.3(3) . . ?
F24 F24A B2 53.8(2) . . ?
F12 B1 F14 108.7(3) . . ?
F12 B1 F11 108.4(2) . . ?
F14 B1 F11 112.2(3) . . ?
F12 B1 F13 109.3(2) . . ?
F14 B1 F13 109.6(2) . . ?
F11 B1 F13 108.6(3) . . ?

loop_
_geom_bond_atom_site_label_1
_geom_bond_atom_site_label_2
_geom_bond_distance
_geom_bond_site_symmetry_2
_geom_bond_publ_flag
Cu1 N12 2.0532(17) . ?
Cu1 N21 2.0886(17) . ?
Cu1 P12 2.2360(6) . ?
Cu1 P11 2.2803(6) . ?
N11 N12 1.376(2) . ?
N11 C18 1.376(2) . ?
N11 C22 1.416(2) . ?
N12 N13 1.294(2) . ?
N13 C19 1.375(3) . ?
C14 C15 1.371(4) . ?
C14 C19 1.401(3) . ?
C15 C16 1.404(4) . ?
C16 C17 1.378(3) . ?
C17 C18 1.391(3) . ?
C18 C19 1.401(3) . ?
N21 C22 1.332(3) . ?
N21 C26 1.347(3) . ?
C22 C23 1.372(3) . ?
C23 C24 1.383(3) . ?
C24 C25 1.375(4) . ?
C25 C26 1.363(3) . ?
P11 C121 1.819(2) . ?
P11 C131 1.834(2) . ?
P11 C111 1.834(2) . ?
P12 C141 1.816(2) . ?
P12 C151 1.819(2) . ?
P12 C161 1.826(2) . ?
O1 C146 1.392(2) . ?
O1 C136 1.397(2) . ?
C111 C116 1.393(3) . ?
C111 C112 1.397(3) . ?
C112 C113 1.383(3) . ?
C113 C114 1.386(3) . ?
C114 C115 1.379(3) . ?
C115 C116 1.391(3) . ?
C121 C126 1.391(3) . ?
C121 C122 1.393(3) . ?
C122 C123 1.392(4) . ?
C123 C124 1.386(4) . ?
C124 C125 1.379(4) . ?
C125 C126 1.386(3) . ?
C131 C136 1.399(3) . ?
C131 C132 1.402(3) . ?
C132 C133 1.388(3) . ?
C133 C134 1.383(3) . ?
C134 C135 1.389(3) . ?
C135 C136 1.387(3) . ?
C141 C142 1.394(3) . ?
C141 C146 1.400(3) . ?
C142 C143 1.388(3) . ?
C143 C144 1.385(3) . ?
C144 C145 1.392(3) . ?
C145 C146 1.384(3) . ?
C151 C152 1.381(5) . ?
C151 C156 1.402(4) . ?
C152 C153 1.419(5) . ?
C153 C154 1.398(7) . ?
C154 C155 1.347(6) . ?
C155 C156 1.376(4) . ?
C161 C162 1.385(3) . ?
C161 C166 1.401(3) . ?
C162 C163 1.395(3) . ?
C163 C164 1.387(3) . ?
C164 C165 1.385(4) . ?
C165 C166 1.376(4) . ?
Cu2 N32 2.0423(19) . ?
Cu2 N41 2.0526(19) . ?
Cu2 P21 2.1932(5) . ?
Cu2 P22B 2.279(3) . ?
Cu2 P22A 2.280(2) . ?
N31 N32 1.377(2) . ?
N31 C38 1.378(3) . ?
N31 C42 1.414(3) . ?
N32 N33 1.296(3) . ?
N33 C39 1.379(3) . ?
C34 C35 1.373(3) . ?
C34 C39 1.398(4) . ?
C35 C36 1.401(4) . ?
C36 C37 1.374(3) . ?
C37 C38 1.397(3) . ?
C38 C39 1.397(3) . ?
N41 C42 1.341(3) . ?
N41 C46 1.346(3) . ?
C42 C43 1.384(3) . ?
C43 C44 1.380(4) . ?
C44 C45 1.388(4) . ?
C45 C46 1.375(3) . ?
P21 C221 1.815(2) . ?
P21 C211 1.816(2) . ?
P21 C231 1.820(2) . ?
P22A C241 1.677(5) . ?
P22A C261 1.819(3) . ?
P22A C251 1.976(5) . ?
P22B C251 1.597(6) . ?
P22B C281 1.830(6) . ?
P22B C241 2.072(6) . ?
O2 C236 1.387(2) . ?
O2 C246 1.400(2) . ?
C211 C216 1.390(3) . ?
C211 C212 1.404(3) . ?
C212 C213 1.380(3) . ?
C213 C214 1.392(3) . ?
C214 C215 1.386(3) . ?
C215 C216 1.393(3) . ?
C221 C226 1.392(3) . ?
C221 C222 1.395(3) . ?
C222 C223 1.388(3) . ?
C223 C224 1.382(3) . ?
C224 C225 1.385(3) . ?
C225 C226 1.386(3) . ?
C231 C232 1.397(3) . ?
C231 C236 1.398(3) . ?
C232 C233 1.394(3) . ?
C233 C234 1.383(3) . ?
C234 C235 1.393(3) . ?
C235 C236 1.385(3) . ?
C241 C246 1.395(3) . ?
C241 C242 1.409(3) . ?
C242 C243 1.382(4) . ?
C243 C244 1.383(4) . ?
C244 C245 1.399(3) . ?
C245 C246 1.380(4) . ?
C251 C252 1.390(5) . ?
C251 C276 1.405(6) . ?
C251 C256 1.459(6) . ?
C252 C253 1.384(5) . ?
C253 C274 1.308(9) . ?
C253 C254 1.477(10) . ?
C254 C255 1.375(10) . ?
C255 C256 1.389(6) . ?
C274 C275 1.376(12) . ?
C275 C276 1.387(9) . ?
C261 C262 1.3990 . ?
C261 C266 1.3991 . ?
C262 C263 1.3971 . ?
C263 C264 1.3803 . ?
C264 C265 1.3828 . ?
C265 C266 1.3898 . ?
C281 C282 1.390(7) . ?
C281 C286 1.396(8) . ?
C282 C283 1.409(9) . ?
C283 C284 1.357(12) . ?
C284 C285 1.386(10) . ?
C285 C286 1.387(7) . ?
B2 F24 1.298(4) . ?
B2 F22A 1.326(10) . ?
B2 F23A 1.337(5) . ?
B2 F22 1.380(5) . ?
B2 F21 1.386(3) . ?
B2 F23 1.466(4) . ?
B2 F24A 1.571(5) . ?
F22 F22A 0.537(7) . ?
F23 F23A 1.165(6) . ?
F23A F24 1.325(6) . ?
F24 F24A 1.203(6) . ?
B1 F12 1.376(3) . ?
B1 F14 1.382(3) . ?
B1 F11 1.382(4) . ?
B1 F13 1.396(3) . ?
